data_7024520
loop_
_publ_author_name
'Hatanp\"a\"a, Timo'
'Vehkam\"aki, Marko'
'Ritala, Mikko'
'Leskel\"a, Markku'

_publ_section_title
;
 Study of bismuth alkoxides as possible precursors for ALD.
;
_journal_issue 13
_journal_name_full 'Dalton transactions (Cambridge, England : 2003)'
_journal_page_first 3219
_journal_page_last 3226
_journal_paper_doi 10.1039/b918175j
_journal_volume 39
_journal_year 2010
_chemical_formula_moiety 'C48 H104 Bi4 O10'
_chemical_formula_sum 'C48 H104 Bi4 O10'
_chemical_formula_weight 1677.23
_chemical_melting_point 43
_chemical_name_common 'Octa(2,3-dimethyl-2-butoxo)bis oxo tetra Bismuth'
_chemical_name_systematic
;
Octa(2,3-dimethyl-2-butoxo)bis oxo tetra Bismuth
;
_space_group_IT_number 2
_symmetry_cell_setting triclinic
_symmetry_space_group_name_Hall '-P 1'
_symmetry_space_group_name_H-M 'P -1'
_atom_sites_solution_hydrogens geom
_atom_sites_solution_primary direct
_atom_sites_solution_secondary difmap
_audit_creation_method SHELXL-97
_cell_angle_alpha 80.03(3)
_cell_angle_beta 80.99(3)
_cell_angle_gamma 84.51(3)
_cell_formula_units_Z 1
_cell_length_a 10.787(2)
_cell_length_b 11.182(2)
_cell_length_c 12.527(3)
_cell_measurement_reflns_used 21655
_cell_measurement_temperature 173(2)
_cell_measurement_theta_max 27.5
_cell_measurement_theta_min 5.01
_cell_volume 1466.2(5)
_computing_cell_refinement 'COLLECT (Nonius, 2002)'
_computing_data_collection 'COLLECT (Nonius, 2002)'
_computing_data_reduction 'COLLECT (Nonius, 2002)'
_computing_molecular_graphics 'SHELXTL (Sheldrick, 1990)'
_computing_publication_material 'SHELX97 (Sheldrick, 1997)'
_computing_structure_refinement 'SHELXL-97 (Sheldrick, 1997)'
_computing_structure_solution 'SHELXS-97 (Sheldrick, 1990)'
_diffrn_ambient_temperature 173(2)
_diffrn_measured_fraction_theta_full 0.987
_diffrn_measured_fraction_theta_max 0.987
_diffrn_measurement_device_type kappaCCD
_diffrn_measurement_method CCD
_diffrn_radiation_monochromator graphite
_diffrn_radiation_source 'fine-focus sealed tube'
_diffrn_radiation_type MoK\a
_diffrn_radiation_wavelength 0.71073
_diffrn_reflns_av_R_equivalents 0.0951
_diffrn_reflns_av_sigmaI/netI 0.1093
_diffrn_reflns_limit_h_max 14
_diffrn_reflns_limit_h_min -14
_diffrn_reflns_limit_k_max 14
_diffrn_reflns_limit_k_min -14
_diffrn_reflns_limit_l_max 16
_diffrn_reflns_limit_l_min -16
_diffrn_reflns_number 21655
_diffrn_reflns_theta_full 27.50
_diffrn_reflns_theta_max 27.50
_diffrn_reflns_theta_min 5.01
_exptl_absorpt_coefficient_mu 12.014
_exptl_absorpt_correction_T_max .24
_exptl_absorpt_correction_T_min .13
_exptl_absorpt_correction_type multi-scan
_exptl_absorpt_process_details 'sadabs (sheldrick, 1996)'
_exptl_crystal_colour colorless
_exptl_crystal_density_diffrn 1.900
_exptl_crystal_density_method 'not measured'
_exptl_crystal_description block
_exptl_crystal_F_000 804
_exptl_crystal_size_max .18
_exptl_crystal_size_mid .16
_exptl_crystal_size_min .12
_refine_diff_density_max 4.157
_refine_diff_density_min -3.571
_refine_diff_density_rms 0.324
_refine_ls_extinction_method none
_refine_ls_goodness_of_fit_ref 0.899
_refine_ls_hydrogen_treatment constr
_refine_ls_matrix_type full
_refine_ls_number_parameters 296
_refine_ls_number_reflns 6647
_refine_ls_number_restraints 0
_refine_ls_restrained_S_all 0.899
_refine_ls_R_factor_all 0.0956
_refine_ls_R_factor_gt 0.0569
_refine_ls_shift/su_max 0.001
_refine_ls_shift/su_mean 0.000
_refine_ls_structure_factor_coef Fsqd
_refine_ls_weighting_details 'calc w=1/[\s^2^(Fo^2^)+(0.1000P)^2^+0.0000P] where P=(Fo^2^+2Fc^2^)/3'
_refine_ls_weighting_scheme calc
_refine_ls_wR_factor_gt 0.1379
_refine_ls_wR_factor_ref 0.1582
_reflns_number_gt 4488
_reflns_number_total 6647
_reflns_threshold_expression >2sigma(I)
_cod_data_source_file b918175j.txt
_cod_data_source_block 6
_cod_original_sg_symbol_H-M P-1
_cod_database_code 7024520

loop_
_symmetry_equiv_pos_as_xyz
'x, y, z'
'-x, -y, -z'

loop_
_atom_site_label
_atom_site_type_symbol
_atom_site_fract_x
_atom_site_fract_y
_atom_site_fract_z
_atom_site_U_iso_or_equiv
_atom_site_adp_type
_atom_site_occupancy
_atom_site_symmetry_multiplicity
_atom_site_calc_flag
_atom_site_refinement_flags
Bi1 Bi 0.02397(3) 0.83790(3) 0.98607(3) 0.02088(14) Uani 1 1 d .
Bi2 Bi -0.00805(4) 1.02509(3) 0.74401(3) 0.02217(14) Uani 1 1 d .
C9 C 0.0149(11) 0.7046(10) 0.7003(10) 0.027(3) Uani 1 1 d .
H9A H -0.0686 0.7283 0.7370 0.041 Uiso 1 1 calc R
H9B H 0.0134 0.6254 0.6773 0.041 Uiso 1 1 calc R
H9C H 0.0384 0.7658 0.6359 0.041 Uiso 1 1 calc R
C21 C -0.1035(12) 1.3808(10) 0.7155(13) 0.045(4) Uani 1 1 d .
H21A H -0.1142 1.4130 0.7846 0.068 Uiso 1 1 calc R
H21B H -0.1317 1.4439 0.6580 0.068 Uiso 1 1 calc R
H21C H -0.0146 1.3562 0.6948 0.068 Uiso 1 1 calc R
O4 O -0.1279(7) 1.1709(6) 0.7993(7) 0.0255(18) Uani 1 1 d .
O1 O -0.1489(6) 0.8496(6) 0.9254(6) 0.0227(17) Uani 1 1 d .
O2 O 0.1041(6) 0.8090(6) 0.8187(6) 0.0224(17) Uani 1 1 d .
O3 O 0.1324(7) 1.1443(6) 0.6734(6) 0.0266(18) Uani 1 1 d .
C7 C 0.0770(11) 0.5916(10) 0.8723(10) 0.029(3) Uani 1 1 d .
H7A H -0.0079 0.6090 0.9099 0.043 Uiso 1 1 calc R
H7B H 0.1376 0.5836 0.9242 0.043 Uiso 1 1 calc R
H7C H 0.0801 0.5156 0.8428 0.043 Uiso 1 1 calc R
C12 C 0.3459(11) 0.6713(11) 0.7950(11) 0.035(3) Uani 1 1 d .
H12A H 0.4298 0.6587 0.7537 0.052 Uiso 1 1 calc R
H12B H 0.3337 0.6064 0.8584 0.052 Uiso 1 1 calc R
H12C H 0.3381 0.7503 0.8201 0.052 Uiso 1 1 calc R
C5 C -0.3612(10) 0.8035(9) 0.9167(10) 0.026(3) Uani 1 1 d .
H5A H -0.4493 0.8121 0.9553 0.031 Uiso 1 1 calc R
C23 C -0.3210(10) 1.2968(10) 0.7813(10) 0.029(3) Uani 1 1 d .
H23A H -0.3656 1.2209 0.7881 0.034 Uiso 1 1 calc R
C20 C -0.1829(11) 1.2690(11) 0.7298(11) 0.034(3) Uani 1 1 d .
C2 C -0.2723(10) 0.8446(10) 0.9883(10) 0.026(3) Uani 1 1 d .
C10 C 0.2649(12) 0.5556(10) 0.6656(11) 0.037(3) Uani 1 1 d .
H10A H 0.3442 0.5583 0.6152 0.056 Uiso 1 1 calc R
H10B H 0.1950 0.5532 0.6248 0.056 Uiso 1 1 calc R
H10C H 0.2682 0.4827 0.7215 0.056 Uiso 1 1 calc R
C15 C 0.2179(11) 1.0458(11) 0.5165(10) 0.034(3) Uani 1 1 d .
H15A H 0.1958 0.9627 0.5478 0.050 Uiso 1 1 calc R
H15B H 0.2917 1.0430 0.4601 0.050 Uiso 1 1 calc R
H15C H 0.1469 1.0907 0.4837 0.050 Uiso 1 1 calc R
C24 C -0.3958(13) 1.3973(11) 0.7185(13) 0.046(4) Uani 1 1 d .
H24A H -0.4762 1.4151 0.7634 0.069 Uiso 1 1 calc R
H24B H -0.4117 1.3720 0.6510 0.069 Uiso 1 1 calc R
H24C H -0.3485 1.4704 0.7000 0.069 Uiso 1 1 calc R
C6 C -0.3564(12) 0.8807(12) 0.8042(12) 0.042(3) Uani 1 1 d .
H6A H -0.3809 0.9658 0.8119 0.063 Uiso 1 1 calc R
H6B H -0.4145 0.8516 0.7632 0.063 Uiso 1 1 calc R
H6C H -0.2707 0.8745 0.7648 0.063 Uiso 1 1 calc R
C4 C -0.3317(11) 0.6691(11) 0.9028(12) 0.039(3) Uani 1 1 d .
H4A H -0.3937 0.6448 0.8627 0.059 Uiso 1 1 calc R
H4B H -0.3354 0.6181 0.9751 0.059 Uiso 1 1 calc R
H4C H -0.2473 0.6589 0.8618 0.059 Uiso 1 1 calc R
C17 C 0.3074(11) 1.2339(11) 0.5617(11) 0.034(3) Uani 1 1 d .
H17A H 0.3105 1.2740 0.6266 0.041 Uiso 1 1 calc R
C14 C 0.2477(11) 1.1095(10) 0.6063(11) 0.031(3) Uani 1 1 d .
C18 C 0.2283(13) 1.3213(11) 0.4859(11) 0.042(3) Uani 1 1 d .
H18A H 0.2610 1.4022 0.4719 0.063 Uiso 1 1 calc R
H18B H 0.1406 1.3265 0.5209 0.063 Uiso 1 1 calc R
H18C H 0.2330 1.2909 0.4164 0.063 Uiso 1 1 calc R
C8 C 0.1101(10) 0.6959(9) 0.7785(10) 0.024(3) Uani 1 1 d .
C11 C 0.2453(10) 0.6687(10) 0.7207(9) 0.025(3) Uani 1 1 d .
H11A H 0.2607 0.7387 0.6599 0.029 Uiso 1 1 calc R
C22 C -0.3247(12) 1.3246(11) 0.8980(11) 0.038(3) Uani 1 1 d .
H22A H -0.4124 1.3381 0.9311 0.057 Uiso 1 1 calc R
H22B H -0.2801 1.3977 0.8949 0.057 Uiso 1 1 calc R
H22C H -0.2841 1.2556 0.9424 0.057 Uiso 1 1 calc R
C3 C -0.3188(11) 0.9743(11) 1.0124(10) 0.032(3) Uani 1 1 d .
H3A H -0.2658 0.9989 1.0605 0.048 Uiso 1 1 calc R
H3B H -0.4062 0.9741 1.0484 0.048 Uiso 1 1 calc R
H3C H -0.3135 1.0318 0.9435 0.048 Uiso 1 1 calc R
C16 C 0.4440(12) 1.2191(13) 0.5038(13) 0.052(4) Uani 1 1 d .
H16A H 0.4958 1.1684 0.5544 0.078 Uiso 1 1 calc R
H16B H 0.4777 1.2993 0.4810 0.078 Uiso 1 1 calc R
H16C H 0.4450 1.1801 0.4393 0.078 Uiso 1 1 calc R
C1 C -0.2686(12) 0.7605(12) 1.0958(11) 0.039(3) Uani 1 1 d .
H1A H -0.2328 0.6798 1.0822 0.058 Uiso 1 1 calc R
H1B H -0.3542 0.7541 1.1354 0.058 Uiso 1 1 calc R
H1C H -0.2164 0.7931 1.1399 0.058 Uiso 1 1 calc R
C19 C -0.1843(13) 1.2334(13) 0.6148(11) 0.049(4) Uani 1 1 d .
H19A H -0.2176 1.1531 0.6239 0.073 Uiso 1 1 calc R
H19B H -0.0984 1.2307 0.5752 0.073 Uiso 1 1 calc R
H19C H -0.2378 1.2939 0.5731 0.073 Uiso 1 1 calc R
C13 C 0.3345(13) 1.0258(12) 0.6764(12) 0.043(3) Uani 1 1 d .
H13A H 0.2870 0.9606 0.7225 0.064 Uiso 1 1 calc R
H13B H 0.3684 1.0728 0.7230 0.064 Uiso 1 1 calc R
H13C H 0.4039 0.9902 0.6288 0.064 Uiso 1 1 calc R
O5 O 0.0496(7) 1.0156(6) 0.8963(6) 0.0221(17) Uani 1 1 d .

loop_
_atom_site_aniso_label
_atom_site_aniso_U_11
_atom_site_aniso_U_22
_atom_site_aniso_U_33
_atom_site_aniso_U_23
_atom_site_aniso_U_13
_atom_site_aniso_U_12
Bi1 0.0175(2) 0.0205(2) 0.0240(3) -0.00576(18) -0.00079(17) 0.00215(15)
Bi2 0.0213(2) 0.0235(3) 0.0215(3) -0.00680(18) -0.00017(18) 0.00068(16)
C9 0.033(6) 0.017(6) 0.032(7) -0.002(5) -0.007(5) -0.006(5)
C21 0.031(7) 0.019(6) 0.078(12) -0.009(7) 0.018(7) -0.006(5)
O4 0.022(4) 0.024(4) 0.030(5) -0.010(3) -0.003(3) 0.011(3)
O1 0.015(4) 0.033(4) 0.020(4) -0.006(3) -0.001(3) 0.000(3)
O2 0.018(4) 0.022(4) 0.029(5) -0.016(3) 0.005(3) 0.000(3)
O3 0.024(4) 0.018(4) 0.030(5) 0.007(3) 0.010(3) -0.005(3)
C7 0.027(6) 0.026(6) 0.031(7) -0.012(5) 0.011(5) -0.006(5)
C12 0.024(6) 0.040(7) 0.040(8) -0.004(6) -0.007(6) -0.001(5)
C5 0.017(5) 0.024(6) 0.041(8) -0.014(5) -0.009(5) -0.002(4)
C23 0.024(6) 0.026(6) 0.035(8) -0.005(5) 0.000(5) -0.003(5)
C20 0.022(6) 0.036(7) 0.042(8) -0.016(6) 0.007(6) 0.001(5)
C2 0.024(6) 0.027(6) 0.024(7) 0.000(5) 0.001(5) -0.006(5)
C10 0.044(8) 0.029(7) 0.040(8) -0.015(6) -0.002(6) 0.003(5)
C15 0.035(7) 0.035(7) 0.027(7) -0.009(6) 0.009(6) -0.003(5)
C24 0.041(8) 0.033(7) 0.058(10) 0.012(7) -0.015(7) 0.004(6)
C6 0.034(7) 0.049(8) 0.047(9) -0.016(7) -0.013(6) -0.003(6)
C4 0.023(6) 0.043(8) 0.055(10) -0.019(7) -0.004(6) -0.001(5)
C17 0.023(6) 0.038(7) 0.039(8) -0.016(6) 0.013(6) -0.008(5)
C14 0.023(6) 0.033(7) 0.033(8) -0.010(6) 0.008(5) -0.002(5)
C18 0.051(9) 0.040(8) 0.025(8) 0.007(6) 0.009(6) 0.000(6)
C8 0.022(6) 0.022(6) 0.031(7) -0.004(5) -0.005(5) -0.002(4)
C11 0.024(6) 0.027(6) 0.020(6) -0.006(5) 0.006(5) 0.004(4)
C22 0.044(8) 0.028(7) 0.036(8) -0.006(6) 0.007(6) 0.010(5)
C3 0.023(6) 0.049(8) 0.027(7) -0.013(6) -0.008(5) 0.006(5)
C16 0.032(8) 0.066(10) 0.054(10) -0.010(8) 0.010(7) -0.010(7)
C1 0.033(7) 0.041(8) 0.041(9) -0.012(6) 0.000(6) 0.004(6)
C19 0.050(9) 0.061(9) 0.035(9) -0.019(7) -0.014(7) 0.034(7)
C13 0.041(8) 0.045(8) 0.039(9) -0.002(7) 0.004(7) -0.012(6)
O5 0.025(4) 0.021(4) 0.020(4) -0.006(3) 0.002(3) 0.000(3)

loop_
_atom_type_symbol
_atom_type_description
_atom_type_scat_dispersion_real
_atom_type_scat_dispersion_imag
_atom_type_scat_source
C C 0.0033 0.0016 'International Tables Vol C Tables 4.2.6.8 and 6.1.1.4'
H H 0.0000 0.0000 'International Tables Vol C Tables 4.2.6.8 and 6.1.1.4'
O O 0.0106 0.0060 'International Tables Vol C Tables 4.2.6.8 and 6.1.1.4'
Bi Bi -4.1077 10.2566 'International Tables Vol C Tables 4.2.6.8 and 6.1.1.4'

loop_
_geom_angle_atom_site_label_1
_geom_angle_atom_site_label_2
_geom_angle_atom_site_label_3
_geom_angle
_geom_angle_site_symmetry_1
_geom_angle_site_symmetry_3
O1 Bi1 O5 86.7(3) . .
O1 Bi1 O2 83.6(3) . .
O5 Bi1 O2 75.1(3) . .
O1 Bi1 O5 92.8(3) . 2_577
O5 Bi1 O5 70.9(3) . 2_577
O2 Bi1 O5 145.9(3) . 2_577
O1 Bi1 Bi2 61.6(2) . .
O5 Bi1 Bi2 35.2(2) . .
O2 Bi1 Bi2 51.63(19) . .
O5 Bi1 Bi2 97.09(18) 2_577 .
O1 Bi1 Bi1 89.92(19) . 2_577
O5 Bi1 Bi1 37.81(18) . 2_577
O2 Bi1 Bi1 112.87(18) . 2_577
O5 Bi1 Bi1 33.09(18) 2_577 2_577
Bi2 Bi1 Bi1 66.92(3) . 2_577
O5 Bi2 O3 90.0(3) . .
O5 Bi2 O4 81.4(3) . .
O3 Bi2 O4 90.9(3) . .
O5 Bi2 O2 65.9(2) . .
O3 Bi2 O2 108.3(3) . .
O4 Bi2 O2 141.4(3) . .
O5 Bi2 Bi1 36.11(19) . .
O3 Bi2 Bi1 119.3(2) . .
O4 Bi2 Bi1 101.3(2) . .
O2 Bi2 Bi1 40.14(15) . .
C8 C9 H9A 109.5 . .
C8 C9 H9B 109.5 . .
H9A C9 H9B 109.5 . .
C8 C9 H9C 109.5 . .
H9A C9 H9C 109.5 . .
H9B C9 H9C 109.5 . .
C20 C21 H21A 109.5 . .
C20 C21 H21B 109.5 . .
H21A C21 H21B 109.5 . .
C20 C21 H21C 109.5 . .
H21A C21 H21C 109.5 . .
H21B C21 H21C 109.5 . .
C20 O4 Bi2 124.8(7) . .
C2 O1 Bi1 127.0(7) . .
C8 O2 Bi1 125.0(6) . .
C8 O2 Bi2 129.1(6) . .
Bi1 O2 Bi2 88.2(2) . .
C14 O3 Bi2 124.1(6) . .
C8 C7 H7A 109.5 . .
C8 C7 H7B 109.5 . .
H7A C7 H7B 109.5 . .
C8 C7 H7C 109.5 . .
H7A C7 H7C 109.5 . .
H7B C7 H7C 109.5 . .
C11 C12 H12A 109.5 . .
C11 C12 H12B 109.5 . .
H12A C12 H12B 109.5 . .
C11 C12 H12C 109.5 . .
H12A C12 H12C 109.5 . .
H12B C12 H12C 109.5 . .
C6 C5 C4 108.6(10) . .
C6 C5 C2 112.9(9) . .
C4 C5 C2 111.8(9) . .
C6 C5 H5A 107.7 . .
C4 C5 H5A 107.7 . .
C2 C5 H5A 107.7 . .
C24 C23 C22 108.5(10) . .
C24 C23 C20 116.7(11) . .
C22 C23 C20 110.1(10) . .
C24 C23 H23A 107.0 . .
C22 C23 H23A 107.0 . .
C20 C23 H23A 107.0 . .
O4 C20 C21 108.9(11) . .
O4 C20 C23 108.7(10) . .
C21 C20 C23 111.8(9) . .
O4 C20 C19 110.3(9) . .
C21 C20 C19 108.7(12) . .
C23 C20 C19 108.3(10) . .
O1 C2 C1 110.6(9) . .
O1 C2 C3 108.6(8) . .
C1 C2 C3 108.4(10) . .
O1 C2 C5 107.5(9) . .
C1 C2 C5 112.5(10) . .
C3 C2 C5 109.1(9) . .
C11 C10 H10A 109.5 . .
C11 C10 H10B 109.5 . .
H10A C10 H10B 109.5 . .
C11 C10 H10C 109.5 . .
H10A C10 H10C 109.5 . .
H10B C10 H10C 109.5 . .
C14 C15 H15A 109.5 . .
C14 C15 H15B 109.5 . .
H15A C15 H15B 109.5 . .
C14 C15 H15C 109.5 . .
H15A C15 H15C 109.5 . .
H15B C15 H15C 109.5 . .
C23 C24 H24A 109.5 . .
C23 C24 H24B 109.5 . .
H24A C24 H24B 109.5 . .
C23 C24 H24C 109.5 . .
H24A C24 H24C 109.5 . .
H24B C24 H24C 109.5 . .
C5 C6 H6A 109.5 . .
C5 C6 H6B 109.5 . .
H6A C6 H6B 109.5 . .
C5 C6 H6C 109.5 . .
H6A C6 H6C 109.5 . .
H6B C6 H6C 109.5 . .
C5 C4 H4A 109.5 . .
C5 C4 H4B 109.5 . .
H4A C4 H4B 109.5 . .
C5 C4 H4C 109.5 . .
H4A C4 H4C 109.5 . .
H4B C4 H4C 109.5 . .
C18 C17 C16 109.6(11) . .
C18 C17 C14 113.0(10) . .
C16 C17 C14 113.1(10) . .
C18 C17 H17A 106.9 . .
C16 C17 H17A 106.9 . .
C14 C17 H17A 106.9 . .
O3 C14 C15 110.0(10) . .
O3 C14 C13 110.4(10) . .
C15 C14 C13 110.0(10) . .
O3 C14 C17 103.1(8) . .
C15 C14 C17 113.4(11) . .
C13 C14 C17 109.9(10) . .
C17 C18 H18A 109.5 . .
C17 C18 H18B 109.5 . .
H18A C18 H18B 109.5 . .
C17 C18 H18C 109.5 . .
H18A C18 H18C 109.5 . .
H18B C18 H18C 109.5 . .
O2 C8 C9 109.0(8) . .
O2 C8 C7 110.9(9) . .
C9 C8 C7 107.7(9) . .
O2 C8 C11 109.1(8) . .
C9 C8 C11 111.0(10) . .
C7 C8 C11 109.1(9) . .
C10 C11 C12 111.8(9) . .
C10 C11 C8 115.6(9) . .
C12 C11 C8 112.4(9) . .
C10 C11 H11A 105.3 . .
C12 C11 H11A 105.3 . .
C8 C11 H11A 105.3 . .
C23 C22 H22A 109.5 . .
C23 C22 H22B 109.5 . .
H22A C22 H22B 109.5 . .
C23 C22 H22C 109.5 . .
H22A C22 H22C 109.5 . .
H22B C22 H22C 109.5 . .
C2 C3 H3A 109.5 . .
C2 C3 H3B 109.5 . .
H3A C3 H3B 109.5 . .
C2 C3 H3C 109.5 . .
H3A C3 H3C 109.5 . .
H3B C3 H3C 109.5 . .
C17 C16 H16A 109.5 . .
C17 C16 H16B 109.5 . .
H16A C16 H16B 109.5 . .
C17 C16 H16C 109.5 . .
H16A C16 H16C 109.5 . .
H16B C16 H16C 109.5 . .
C2 C1 H1A 109.5 . .
C2 C1 H1B 109.5 . .
H1A C1 H1B 109.5 . .
C2 C1 H1C 109.5 . .
H1A C1 H1C 109.5 . .
H1B C1 H1C 109.5 . .
C20 C19 H19A 109.5 . .
C20 C19 H19B 109.5 . .
H19A C19 H19B 109.5 . .
C20 C19 H19C 109.5 . .
H19A C19 H19C 109.5 . .
H19B C19 H19C 109.5 . .
C14 C13 H13A 109.5 . .
C14 C13 H13B 109.5 . .
H13A C13 H13B 109.5 . .
C14 C13 H13C 109.5 . .
H13A C13 H13C 109.5 . .
H13B C13 H13C 109.5 . .
Bi2 O5 Bi1 108.7(3) . .
Bi2 O5 Bi1 122.5(3) . 2_577
Bi1 O5 Bi1 109.1(3) . 2_577

loop_
_geom_bond_atom_site_label_1
_geom_bond_atom_site_label_2
_geom_bond_distance
_geom_bond_site_symmetry_2
Bi1 O1 2.106(7) .
Bi1 O5 2.127(7) .
Bi1 O2 2.205(7) .
Bi1 O5 2.388(7) 2_577
Bi1 Bi2 3.4187(13) .
Bi1 Bi1 3.6816(11) 2_577
Bi2 O5 2.080(8) .
Bi2 O3 2.100(7) .
Bi2 O4 2.125(7) .
Bi2 O2 2.682(7) .
C9 C8 1.512(16) .
C9 H9A 0.9800 .
C9 H9B 0.9800 .
C9 H9C 0.9800 .
C21 C20 1.552(16) .
C21 H21A 0.9800 .
C21 H21B 0.9800 .
C21 H21C 0.9800 .
O4 C20 1.421(15) .
O1 C2 1.438(12) .
O2 C8 1.432(12) .
O3 C14 1.449(12) .
C7 C8 1.529(16) .
C7 H7A 0.9800 .
C7 H7B 0.9800 .
C7 H7C 0.9800 .
C12 C11 1.541(16) .
C12 H12A 0.9800 .
C12 H12B 0.9800 .
C12 H12C 0.9800 .
C5 C6 1.516(18) .
C5 C4 1.541(15) .
C5 C2 1.558(15) .
C5 H5A 1.0000 .
C23 C24 1.501(16) .
C23 C22 1.541(17) .
C23 C20 1.553(15) .
C23 H23A 1.0000 .
C20 C19 1.562(17) .
C2 C1 1.507(18) .
C2 C3 1.553(15) .
C10 C11 1.525(14) .
C10 H10A 0.9800 .
C10 H10B 0.9800 .
C10 H10C 0.9800 .
C15 C14 1.520(16) .
C15 H15A 0.9800 .
C15 H15B 0.9800 .
C15 H15C 0.9800 .
C24 H24A 0.9800 .
C24 H24B 0.9800 .
C24 H24C 0.9800 .
C6 H6A 0.9800 .
C6 H6B 0.9800 .
C6 H6C 0.9800 .
C4 H4A 0.9800 .
C4 H4B 0.9800 .
C4 H4C 0.9800 .
C17 C18 1.536(18) .
C17 C16 1.544(16) .
C17 C14 1.566(16) .
C17 H17A 1.0000 .
C14 C13 1.527(18) .
C18 H18A 0.9800 .
C18 H18B 0.9800 .
C18 H18C 0.9800 .
C8 C11 1.550(14) .
C11 H11A 1.0000 .
C22 H22A 0.9800 .
C22 H22B 0.9800 .
C22 H22C 0.9800 .
C3 H3A 0.9800 .
C3 H3B 0.9800 .
C3 H3C 0.9800 .
C16 H16A 0.9800 .
C16 H16B 0.9800 .
C16 H16C 0.9800 .
C1 H1A 0.9800 .
C1 H1B 0.9800 .
C1 H1C 0.9800 .
C19 H19A 0.9800 .
C19 H19B 0.9800 .
C19 H19C 0.9800 .
C13 H13A 0.9800 .
C13 H13B 0.9800 .
C13 H13C 0.9800 .
O5 Bi1 2.388(7) 2_577
